data_4514361
loop_
_publ_author_name
'Pei, Lixia'
'Liu, Fengshou'
'Liao, Heng'
'Gao, Jie'
'Zhong, Liu'
'Gao, Haiyang'
'Wu, Qing'

_publ_section_title
;
 Synthesis of Polyethylenes with Controlled Branching with \a-Diimine
 Nickel Catalysts and Revisiting Formation of Long-Chain Branching
;
_journal_issue 2
_journal_name_full 'ACS Catalysis'
_journal_page_first 1104
_journal_paper_doi 10.1021/acscatal.7b03282
_journal_volume 8
_journal_year 2018
_chemical_formula_moiety 'C38 H36 Br2 N2 Ni'
_chemical_formula_sum 'C38 H36 Br2 N2 Ni'
_chemical_formula_weight 739.22
_chemical_name_systematic
;
 ? 
;
_space_group_crystal_system monoclinic
_space_group_IT_number 14
_space_group_name_Hall '-P 2ybc'
_space_group_name_H-M_alt 'P 1 21/c 1'
_symmetry_space_group_name_Hall '-P 2ybc'
_symmetry_space_group_name_H-M 'P 1 21/c 1'
_atom_sites_solution_hydrogens geom
_audit_creation_date 2016-10-17
_audit_creation_method
;
Olex2 1.2-beta
(compiled 2016.09.09 svn.r3337 for OlexSys, GUI svn.r5227)
;
_cell_angle_alpha 90
_cell_angle_beta 109.503(3)
_cell_angle_gamma 90
_cell_formula_units_Z 4
_cell_length_a 13.579(2)
_cell_length_b 14.443(2)
_cell_length_c 18.148(3)
_cell_measurement_reflns_used 5662
_cell_measurement_temperature 100
_cell_measurement_theta_max 26.909
_cell_measurement_theta_min 2.162
_cell_volume 3355.0(9)
_computing_cell_refinement 'SAINT v6.45A (Bruker, 2003)'
_computing_data_reduction 'SAINT v6.45A (Bruker, 2003)'
_computing_molecular_graphics 'Olex2 (Dolomanov et al., 2009)'
_computing_publication_material 'Olex2 (Dolomanov et al., 2009)'
_computing_structure_refinement 'ShelXL (Sheldrick, 2015)'
_computing_structure_solution 'SHELXS-97 (Sheldrick, 1990)'
_diffrn_ambient_temperature 100.0
_diffrn_measured_fraction_theta_full 0.998
_diffrn_measured_fraction_theta_max 0.997
_diffrn_measurement_device_type 'Bruker P4'
_diffrn_measurement_method '\w scans'
_diffrn_radiation_monochromator graphite
_diffrn_radiation_type MoK\a
_diffrn_radiation_wavelength 0.71073
_diffrn_reflns_av_R_equivalents 0.0772
_diffrn_reflns_av_unetI/netI 0.1005
_diffrn_reflns_Laue_measured_fraction_full 0.998
_diffrn_reflns_Laue_measured_fraction_max 0.997
_diffrn_reflns_limit_h_max 16
_diffrn_reflns_limit_h_min -16
_diffrn_reflns_limit_k_max 9
_diffrn_reflns_limit_k_min -17
_diffrn_reflns_limit_l_max 20
_diffrn_reflns_limit_l_min -22
_diffrn_reflns_number 16888
_diffrn_reflns_point_group_measured_fraction_max 0.989
_diffrn_reflns_theta_full 27.05
_diffrn_reflns_theta_max 27.05
_diffrn_reflns_theta_min 1.845
_exptl_absorpt_coefficient_mu 2.989
_exptl_absorpt_correction_T_max 1.0000
_exptl_absorpt_correction_T_min 0.543276
_exptl_absorpt_correction_type multi-scan
_exptl_absorpt_process_details
;
SADABS v.2.10 (Bruker,2003) was used for absorption correction.
R(int) was 0.0999 before and 0.0636 after correction.
The Ratio of minimum to maximum transmission is 0.5433.
The \l/2 correction factor is 0.0015.
;
_exptl_crystal_colour colourless
_exptl_crystal_colour_primary colourless
_exptl_crystal_density_diffrn 1.463
_exptl_crystal_density_method 'not measured'
_exptl_crystal_description block
_exptl_crystal_F_000 1504
_exptl_crystal_size_max 0.35
_exptl_crystal_size_mid 0.30
_exptl_crystal_size_min 0.21
_refine_diff_density_max 1.152
_refine_diff_density_min -0.717
_refine_diff_density_rms 0.136
_refine_ls_extinction_method none
_refine_ls_goodness_of_fit_ref 1.157
_refine_ls_hydrogen_treatment constr
_refine_ls_matrix_type full
_refine_ls_number_parameters 428
_refine_ls_number_reflns 7296
_refine_ls_number_restraints 98
_refine_ls_restrained_S_all 1.138
_refine_ls_R_factor_all 0.1393
_refine_ls_R_factor_gt 0.0966
_refine_ls_shift/su_max 0.000
_refine_ls_shift/su_mean 0.000
_refine_ls_structure_factor_coef Fsqd
_refine_ls_weighting_details 'w=1/[\s^2^(Fo^2^)+45.3052P] where P=(Fo^2^+2Fc^2^)/3'
_refine_ls_weighting_scheme calc
_refine_ls_wR_factor_gt 0.2194
_refine_ls_wR_factor_ref 0.2339
_reflns_Friedel_coverage 0.000
_reflns_number_gt 4662
_reflns_number_total 7296
_reflns_threshold_expression 'I > 2\s(I)'
_cod_data_source_file cs7b03282_si_004.cif
_cod_data_source_block 1
_cod_depositor_comments 'Adding full bibliography for 4514359--4514361.cif.'
_cod_original_cell_volume 3355.2(9)
_cod_database_code 4514361
_shelx_space_group_comment
;
The symmetry employed for this shelxl refinement is uniquely defined
by the following loop, which should always be used as a source of
symmetry information in preference to the above space-group names.
They are only intended as comments.
;
_olex2_refinement_description
;
1. Fixed Uiso
 At 1.2 times of:
  All C(H) groups, All C(H,H) groups
 At 1.5 times of:
  All C(H,H,H) groups
2. Restrained distances
 H11A-H1C_$1
 2.2 with sigma of 0.02
 H11B-H7
 2.2 with sigma of 0.02
 C7-C8 \\sim C8-C7A
 with sigma of 0.02
 C5-C4 \\sim C4-C5A
 with sigma of 0.02
 C1-C3 \\sim C3-C1A
 with sigma of 0.02
3. Uiso/Uaniso restraints and constraints
Uanis(C1A) \\sim Ueq: with sigma of 0.01 and sigma for terminal atoms of 0.02
4. Rigid body (RIGU) restrains
 C1, C1A, C3, C4, C5, C5A, C6, C6A, C7, C7A, C8, C9
 with sigma for 1-2 distances of 0.004 and sigma for 1-3 distances of 0.004
5. Others
 Sof(C5A)=Sof(H5A)=Sof(C6A)=Sof(H6A)=Sof(C7A)=Sof(H7A)=1-FVAR(1)
 Sof(C5)=Sof(H5)=Sof(C6)=Sof(H6)=Sof(C7)=Sof(H7)=FVAR(1)
 Sof(C1A)=Sof(H1AA)=Sof(H1AB)=Sof(H1AC)=Sof(H3B)=1-FVAR(2)
 Sof(C1)=Sof(H1A)=Sof(H1B)=Sof(H1C)=Sof(H3A)=FVAR(2)
6.a Ternary CH refined with riding coordinates:
 C3(H3A), C3(H3B), C10(H10)
6.b Me refined with riding coordinates:
 C2(H2A,H2B,H2C), C11(H11A,H11B,H11C), C12(H12A,H12B,H12C)
6.c Aromatic/amide H refined with riding coordinates:
 C5(H5), C5A(H5A), C6(H6), C6A(H6A), C7(H7), C7A(H7A), C15(H15), C16(H16),
 C17(H17), C18(H18), C19(H19), C22(H22), C23(H23), C24(H24), C25(H25), C26(H26),
  C28(H28), C29(H29), C30(H30), C31(H31), C34(H34), C35(H35), C36(H36),
 C37(H37), C38(H38)
6.d Idealised Me refined as rotating group:
 C1(H1A,H1B,H1C), C1A(H1AA,H1AB,H1AC)
;
_shelx_shelxl_version_number 2014/7
_olex2_submission_special_instructions 'No special instructions were received'

loop_
_space_group_symop_operation_xyz
'x, y, z'
'-x, y+1/2, -z+1/2'
'-x, -y, -z'
'x, -y-1/2, z-1/2'

loop_
_atom_site_label
_atom_site_type_symbol
_atom_site_fract_x
_atom_site_fract_y
_atom_site_fract_z
_atom_site_U_iso_or_equiv
_atom_site_adp_type
_atom_site_occupancy
_atom_site_symmetry_multiplicity
_atom_site_calc_flag
_atom_site_refinement_flags
_atom_site_disorder_assembly
_atom_site_disorder_group
Br1 Br -0.00959(4) 0.39460(4) 0.58111(3) 0.03246(14) Uani 1 1 d . . .
Br2 Br 0.23007(5) 0.20413(5) 0.64127(4) 0.05297(19) Uani 1 1 d . . .
N1 N 0.13706(9) 0.35908(11) 0.77309(9) 0.0208(6) Uani 0.525(4) 1 d PDU A 1
C4 C 0.15287(7) 0.22416(11) 0.85615(12) 0.0257(17) Uani 0.525(4) 1 d PGDU A 1
C5 C 0.10867(15) 0.15324(17) 0.8865(2) 0.0331(18) Uani 0.525(4) 1 d PGU A 1
H5A H 0.1501 0.1046 0.9135 0.040 Uiso 0.525(4) 1 calc PR A 1
C6 C 0.00262(16) 0.15497(18) 0.8764(3) 0.0387(19) Uani 0.525(4) 1 d PGU A 1
H6A H -0.0269 0.1075 0.8967 0.046 Uiso 0.525(4) 1 calc PR A 1
C7 C -0.05923(9) 0.2276(2) 0.8360(2) 0.0336(18) Uani 0.525(4) 1 d PGU A 1
H7A H -0.1302 0.2288 0.8293 0.040 Uiso 0.525(4) 1 calc PR A 1
C8 C -0.01503(14) 0.2985(2) 0.8057(3) 0.0320(18) Uani 0.525(4) 1 d PGDU A 1
C9 C 0.09102(14) 0.29679(19) 0.8158(2) 0.0189(16) Uani 0.525(4) 1 d PGDU A 1
C3 C 0.31658(18) 0.12968(9) 0.85148(10) 0.044(2) Uani 0.525(4) 1 d PDU A 1
H3A H 0.2794 0.1111 0.7987 0.067 Uiso 0.525(4) 1 calc PR A 1
H3B H 0.3095 0.0828 0.8869 0.067 Uiso 0.525(4) 1 calc PR A 1
H3C H 0.3891 0.1379 0.8579 0.067 Uiso 0.525(4) 1 calc PR A 1
C2 C 0.3338(3) 0.24949(13) 0.95447(7) 0.055(2) Uani 0.525(4) 1 d PDU A 1
H2A H 0.3076 0.3070 0.9670 0.083 Uiso 0.525(4) 1 calc PR A 1
H2B H 0.4062 0.2564 0.9599 0.083 Uiso 0.525(4) 1 calc PR A 1
H2C H 0.3266 0.2021 0.9894 0.083 Uiso 0.525(4) 1 calc PR A 1
C1 C 0.27090(8) 0.22210(11) 0.86913(9) 0.0308(11) Uani 0.525(4) 1 d PDU A 1
H1A H 0.2845 0.2694 0.8350 0.037 Uiso 0.525(4) 1 calc PR A 1
C10 C -0.08584(10) 0.37898(8) 0.76318(9) 0.0317(10) Uani 0.525(4) 1 d PDU A 1
H10 H -0.0441 0.4078 0.7346 0.038 Uiso 0.525(4) 1 calc PR A 1
C11 C -0.1180(2) 0.46371(9) 0.80251(10) 0.0373(13) Uani 0.525(4) 1 d PDU A 1
H11A H -0.0589 0.4848 0.8452 0.056 Uiso 0.525(4) 1 calc PR A 1
H11B H -0.1731 0.4462 0.8218 0.056 Uiso 0.525(4) 1 calc PR A 1
H11C H -0.1420 0.5126 0.7649 0.056 Uiso 0.525(4) 1 calc PR A 1
C12 C -0.18422(16) 0.34653(14) 0.69598(11) 0.0375(13) Uani 0.525(4) 1 d PDU A 1
H12A H -0.1671 0.2934 0.6708 0.056 Uiso 0.525(4) 1 calc PR A 1
H12B H -0.2083 0.3956 0.6586 0.056 Uiso 0.525(4) 1 calc PR A 1
H12C H -0.2382 0.3304 0.7169 0.056 Uiso 0.525(4) 1 calc PR A 1
N1' N 0.13706(9) 0.35908(11) 0.77309(9) 0.0208(6) Uani 0.475(4) 1 d PDU A 2
C4' C 0.11826(7) 0.22792(10) 0.84959(13) 0.038(2) Uani 0.475(4) 1 d PGDU A 2
C5' C 0.06445(14) 0.17643(19) 0.88855(19) 0.0305(19) Uani 0.475(4) 1 d PGU A 2
H5'A H 0.0970 0.1268 0.9199 0.037 Uiso 0.475(4) 1 calc PR A 2
C6' C -0.03805(16) 0.1991(2) 0.8807(2) 0.0304(19) Uani 0.475(4) 1 d PGU A 2
H6'A H -0.0740 0.1646 0.9067 0.037 Uiso 0.475(4) 1 calc PR A 2
C7' C -0.08674(12) 0.27327(19) 0.8338(2) 0.0316(19) Uani 0.475(4) 1 d PGU A 2
H7'A H -0.1553 0.2884 0.8286 0.038 Uiso 0.475(4) 1 calc PR A 2
C8' C -0.03293(16) 0.3248(2) 0.7949(3) 0.0166(17) Uani 0.475(4) 1 d PGDU A 2
C9' C 0.06957(14) 0.30209(18) 0.8027(2) 0.0217(18) Uani 0.475(4) 1 d PGDU A 2
C3' C 0.2368(5) 0.09918(7) 0.84043(10) 0.059(2) Uani 0.475(4) 1 d PDU A 2
H3'A H 0.1916 0.0904 0.7875 0.089 Uiso 0.475(4) 1 calc PR A 2
H3'B H 0.2139 0.0604 0.8746 0.089 Uiso 0.475(4) 1 calc PR A 2
H3'C H 0.3070 0.0830 0.8446 0.089 Uiso 0.475(4) 1 calc PR A 2
C2' C 0.3078(3) 0.21276(16) 0.94928(8) 0.051(2) Uani 0.475(4) 1 d PDU A 2
H2'A H 0.3060 0.2756 0.9659 0.077 Uiso 0.475(4) 1 calc PR A 2
H2'B H 0.3776 0.1972 0.9520 0.077 Uiso 0.475(4) 1 calc PR A 2
H2'C H 0.2859 0.1722 0.9827 0.077 Uiso 0.475(4) 1 calc PR A 2
C1' C 0.23314(9) 0.20194(10) 0.86395(9) 0.0328(12) Uani 0.475(4) 1 d PDU A 2
H1'A H 0.2594 0.2403 0.8300 0.039 Uiso 0.475(4) 1 calc PR A 2
C10' C -0.09031(10) 0.41268(10) 0.75476(6) 0.0313(10) Uani 0.475(4) 1 d PDU A 2
H10A H -0.0482 0.4583 0.7386 0.038 Uiso 0.475(4) 1 calc PR A 2
C11' C -0.12874(17) 0.44168(18) 0.82284(7) 0.0344(12) Uani 0.475(4) 1 d PDU A 2
H11D H -0.0702 0.4609 0.8667 0.052 Uiso 0.475(4) 1 calc PR A 2
H11E H -0.1626 0.3901 0.8377 0.052 Uiso 0.475(4) 1 calc PR A 2
H11F H -0.1773 0.4920 0.8062 0.052 Uiso 0.475(4) 1 calc PR A 2
C12' C -0.18531(16) 0.37223(18) 0.68902(9) 0.0360(13) Uani 0.475(4) 1 d PDU A 2
H12D H -0.1662 0.3607 0.6435 0.054 Uiso 0.475(4) 1 calc PR A 2
H12E H -0.2421 0.4156 0.6764 0.054 Uiso 0.475(4) 1 calc PR A 2
H12F H -0.2065 0.3153 0.7065 0.054 Uiso 0.475(4) 1 calc PR A 2
C13 C 0.1741(3) 0.4378(3) 0.8008(2) 0.0204(8) Uani 1 1 d U . .
C14 C 0.14988(17) 0.48955(17) 0.86304(12) 0.0196(11) Uani 1 1 d G A .
C15 C 0.1542(2) 0.4496(2) 0.93374(14) 0.0266(13) Uani 1 1 d G . .
H15 H 0.1756 0.3884 0.9444 0.032 Uiso 1 1 calc R A .
C16 C 0.1265(3) 0.5011(3) 0.98852(15) 0.0340(15) Uani 1 1 d G A .
H16 H 0.1294 0.4744 1.0358 0.041 Uiso 1 1 calc R . .
C17 C 0.0946(3) 0.5925(3) 0.9726(2) 0.0399(16) Uani 1 1 d G . .
H17 H 0.0760 0.6270 1.0093 0.048 Uiso 1 1 calc R A .
C18 C 0.0902(3) 0.6325(2) 0.9019(2) 0.0458(17) Uani 1 1 d G A .
H18 H 0.0688 0.6937 0.8913 0.055 Uiso 1 1 calc R . .
C19 C 0.1179(2) 0.58099(18) 0.84713(16) 0.0322(14) Uani 1 1 d G . .
H19 H 0.1150 0.6077 0.7998 0.039 Uiso 1 1 calc R A .
C20 C 0.2426(3) 0.4821(3) 0.7609(2) 0.0192(11) Uani 1 1 d . A .
C21 C 0.31381(18) 0.55832(18) 0.79818(14) 0.0261(13) Uani 1 1 d G . .
C22 C 0.3740(2) 0.5506(2) 0.87666(14) 0.0360(15) Uani 1 1 d G A .
H22 H 0.3665 0.4993 0.9053 0.043 Uiso 1 1 calc R . .
C23 C 0.4455(3) 0.6195(3) 0.91234(17) 0.0484(18) Uani 1 1 d G A .
H23 H 0.4858 0.6143 0.9648 0.058 Uiso 1 1 calc R . .
C24 C 0.4568(3) 0.6961(3) 0.8695(2) 0.0588(19) Uani 1 1 d G A .
H24 H 0.5046 0.7422 0.8934 0.071 Uiso 1 1 calc R . .
C25 C 0.3966(3) 0.7039(2) 0.7911(2) 0.0539(19) Uani 1 1 d G A .
H25 H 0.4041 0.7552 0.7624 0.065 Uiso 1 1 calc R . .
C26 C 0.3251(3) 0.6350(2) 0.75538(16) 0.0332(14) Uani 1 1 d G A .
H26 H 0.2848 0.6402 0.7029 0.040 Uiso 1 1 calc R . .
N2 N 0.2386(3) 0.4423(3) 0.6957(2) 0.0235(9) Uani 1 1 d U . .
C27 C 0.29847(17) 0.47184(18) 0.64870(12) 0.0289(8) Uani 1 1 d GU A .
C28 C 0.2414(2) 0.5092(2) 0.57645(14) 0.0321(8) Uani 1 1 d GU . .
H28 H 0.1690 0.5126 0.5614 0.039 Uiso 1 1 calc R A .
C29 C 0.2926(3) 0.5414(3) 0.52674(15) 0.0350(8) Uani 1 1 d GU A .
H29 H 0.2544 0.5664 0.4784 0.042 Uiso 1 1 calc R . .
C30 C 0.4008(3) 0.5363(3) 0.5493(2) 0.0384(8) Uani 1 1 d GU . .
H30 H 0.4351 0.5579 0.5160 0.046 Uiso 1 1 calc R A .
C31 C 0.4579(2) 0.4990(3) 0.6216(2) 0.0386(8) Uani 1 1 d GU A .
H31 H 0.5303 0.4956 0.6366 0.046 Uiso 1 1 calc R . .
C32 C 0.40673(17) 0.4668(2) 0.67125(15) 0.0370(7) Uani 1 1 d GU . .
C33 C 0.4740(2) 0.4325(2) 0.75138(16) 0.0437(8) Uani 1 1 d GU A .
C34 C 0.5603(3) 0.4852(3) 0.79281(19) 0.0503(9) Uani 1 1 d GU . .
H34 H 0.5744 0.5404 0.7719 0.060 Uiso 1 1 calc R A .
C35 C 0.6256(3) 0.4555(4) 0.8656(2) 0.0582(9) Uani 1 1 d GU A .
H35 H 0.6834 0.4908 0.8933 0.070 Uiso 1 1 calc R . .
C36 C 0.6046(3) 0.3730(4) 0.89688(18) 0.0579(9) Uani 1 1 d GU . .
H36 H 0.6483 0.3531 0.9456 0.069 Uiso 1 1 calc R A .
C37 C 0.5183(4) 0.3203(3) 0.8554(2) 0.0549(9) Uani 1 1 d GU A .
H37 H 0.5042 0.2651 0.8764 0.066 Uiso 1 1 calc R . .
C38 C 0.4530(3) 0.3500(2) 0.7827(2) 0.0478(9) Uani 1 1 d GU . .
H38 H 0.3952 0.3147 0.7550 0.057 Uiso 1 1 calc R A .
Ni1 Ni 0.14580(5) 0.33324(5) 0.66665(3) 0.02514(16) Uani 1 1 d U A .

loop_
_atom_site_aniso_label
_atom_site_aniso_U_11
_atom_site_aniso_U_22
_atom_site_aniso_U_33
_atom_site_aniso_U_23
_atom_site_aniso_U_13
_atom_site_aniso_U_12
Br1 0.0285(2) 0.0419(3) 0.0257(2) 0.0053(2) 0.00731(17) -0.0010(2)
Br2 0.0696(4) 0.0395(3) 0.0493(3) -0.0096(3) 0.0192(3) 0.0187(3)
N1 0.0221(10) 0.0213(10) 0.0182(9) 0.0013(9) 0.0057(8) 0.0025(9)
C4 0.027(3) 0.024(3) 0.024(3) 0.002(2) 0.005(2) -0.005(2)
C5 0.035(3) 0.031(3) 0.033(3) 0.003(2) 0.011(2) 0.000(2)
C6 0.042(3) 0.039(3) 0.037(3) 0.003(2) 0.015(2) -0.005(2)
C7 0.036(3) 0.035(3) 0.029(3) 0.005(2) 0.009(2) -0.003(2)
C8 0.036(3) 0.032(3) 0.026(3) 0.001(2) 0.008(2) -0.005(2)
C9 0.022(3) 0.018(3) 0.012(2) 0.003(2) 0.0002(19) -0.008(2)
C3 0.044(3) 0.043(3) 0.044(3) -0.003(2) 0.012(2) -0.004(2)
C2 0.055(3) 0.056(3) 0.054(3) -0.004(3) 0.017(2) 0.000(3)
C1 0.0307(17) 0.0297(17) 0.0310(17) 0.0013(15) 0.0090(13) -0.0007(15)
C10 0.0312(15) 0.0369(15) 0.0303(15) -0.0015(13) 0.0145(13) -0.0022(14)
C11 0.036(2) 0.0454(19) 0.0340(19) -0.0016(15) 0.0164(16) 0.0011(18)
C12 0.037(2) 0.040(2) 0.0349(19) 0.0015(16) 0.0116(16) -0.0046(19)
N1' 0.0221(10) 0.0213(10) 0.0182(9) 0.0013(9) 0.0057(8) 0.0025(9)
C4' 0.037(3) 0.036(3) 0.039(3) -0.001(2) 0.010(2) 0.002(2)
C5' 0.034(3) 0.028(3) 0.028(3) 0.002(2) 0.007(2) 0.005(2)
C6' 0.031(3) 0.029(3) 0.030(3) 0.005(2) 0.009(2) -0.004(2)
C7' 0.032(3) 0.033(3) 0.030(3) 0.003(2) 0.010(2) -0.001(2)
C8' 0.021(3) 0.014(3) 0.014(2) 0.005(2) 0.0048(19) -0.005(2)
C9' 0.025(3) 0.018(3) 0.017(3) 0.001(2) 0.000(2) -0.002(2)
C3' 0.061(3) 0.058(3) 0.059(3) 0.000(3) 0.022(2) 0.004(3)
C2' 0.051(3) 0.051(3) 0.053(3) 0.000(3) 0.018(2) 0.002(3)
C1' 0.0345(17) 0.0312(18) 0.0320(17) 0.0009(15) 0.0100(14) 0.0016(15)
C10' 0.0312(15) 0.0365(17) 0.0292(14) -0.0006(14) 0.0140(12) -0.0004(15)
C11' 0.034(2) 0.043(2) 0.0313(16) 0.0006(17) 0.0177(14) -0.0036(19)
C12' 0.036(2) 0.039(2) 0.0330(18) -0.0010(17) 0.0117(16) -0.0017(19)
C13 0.0214(13) 0.0215(12) 0.0179(11) 0.0007(10) 0.0060(11) 0.0035(12)
C14 0.0177(18) 0.021(2) 0.0230(19) -0.0014(18) 0.0113(15) 0.0000(19)
C15 0.028(2) 0.028(3) 0.021(2) 0.001(2) 0.0056(18) -0.002(2)
C16 0.032(2) 0.053(3) 0.022(2) -0.012(2) 0.0150(17) -0.010(3)
C17 0.031(2) 0.046(3) 0.050(3) -0.019(3) 0.022(2) -0.002(3)
C18 0.047(3) 0.027(3) 0.074(3) -0.004(3) 0.034(2) -0.002(3)
C19 0.039(2) 0.026(3) 0.040(2) 0.000(2) 0.0237(19) -0.002(2)
C20 0.0176(19) 0.023(2) 0.0153(18) -0.0006(18) 0.0032(15) 0.0034(19)
C21 0.020(2) 0.035(3) 0.025(2) -0.005(2) 0.0098(16) -0.003(2)
C22 0.042(3) 0.043(3) 0.030(2) -0.009(2) 0.0200(19) -0.003(3)
C23 0.030(3) 0.078(4) 0.035(3) -0.027(3) 0.008(2) -0.022(3)
C24 0.065(3) 0.062(4) 0.060(3) -0.039(3) 0.036(3) -0.043(3)
C25 0.055(3) 0.065(4) 0.053(3) -0.019(3) 0.032(2) -0.033(3)
C26 0.040(2) 0.034(3) 0.035(2) -0.007(2) 0.0241(18) -0.013(2)
N2 0.0226(14) 0.0291(17) 0.0199(13) 0.0002(13) 0.0085(10) 0.0008(12)
C27 0.0302(11) 0.0344(14) 0.0260(11) -0.0058(12) 0.0148(10) -0.0001(13)
C28 0.0336(12) 0.0374(15) 0.0281(12) -0.0019(12) 0.0139(9) -0.0027(13)
C29 0.0367(12) 0.0416(15) 0.0308(12) -0.0021(12) 0.0167(10) -0.0034(13)
C30 0.0371(11) 0.0468(15) 0.0369(12) -0.0042(12) 0.0196(11) -0.0036(13)
C31 0.0343(12) 0.0479(15) 0.0382(11) -0.0066(12) 0.0185(9) -0.0002(13)
C32 0.0333(11) 0.0461(13) 0.0357(10) -0.0047(10) 0.0169(9) 0.0012(12)
C33 0.0380(12) 0.0555(12) 0.0399(11) -0.0037(10) 0.0161(10) 0.0055(11)
C34 0.0411(14) 0.0646(14) 0.0460(13) -0.0044(12) 0.0156(11) 0.0020(12)
C35 0.0494(15) 0.0709(14) 0.0511(14) -0.0032(13) 0.0126(12) 0.0030(13)
C36 0.0512(14) 0.0695(15) 0.0510(14) 0.0000(12) 0.0145(12) 0.0080(13)
C37 0.0523(14) 0.0636(15) 0.0491(14) 0.0015(13) 0.0172(12) 0.0090(12)
C38 0.0443(14) 0.0573(14) 0.0442(13) -0.0002(12) 0.0179(12) 0.0094(12)
Ni1 0.0321(3) 0.0251(3) 0.0183(2) -0.0034(2) 0.0085(2) -0.0003(3)

loop_
_atom_type_symbol
_atom_type_description
_atom_type_scat_dispersion_real
_atom_type_scat_dispersion_imag
_atom_type_scat_source
C C 0.0033 0.0016 'International Tables Vol C Tables 4.2.6.8 and 6.1.1.4'
H H 0.0000 0.0000 'International Tables Vol C Tables 4.2.6.8 and 6.1.1.4'
Br Br -0.2901 2.4595 'International Tables Vol C Tables 4.2.6.8 and 6.1.1.4'
N N 0.0061 0.0033 'International Tables Vol C Tables 4.2.6.8 and 6.1.1.4'
Ni Ni 0.3393 1.1124 'International Tables Vol C Tables 4.2.6.8 and 6.1.1.4'

loop_
_geom_angle_atom_site_label_1
_geom_angle_atom_site_label_2
_geom_angle_atom_site_label_3
_geom_angle
C13 N1 C9 121.5(3)
C13 N1 Ni1 113.7(2)
C9 N1 Ni1 124.7(2)
C5 C4 C9 120.0
C5 C4 C1 119.34(12)
C9 C4 C1 120.65(12)
C6 C5 C4 120.0
C6 C5 H5A 120.0
C4 C5 H5A 120.0
C5 C6 C7 120.0
C5 C6 H6A 120.0
C7 C6 H6A 120.0
C8 C7 C6 120.0
C8 C7 H7A 120.0
C6 C7 H7A 120.0
C9 C8 C7 120.0
C9 C8 C10 121.68(15)
C7 C8 C10 118.30(14)
C8 C9 C4 120.0
C8 C9 N1 121.91(12)
C4 C9 N1 117.08(12)
C1 C3 H3A 109.5
C1 C3 H3B 109.5
H3A C3 H3B 109.5
C1 C3 H3C 109.5
H3A C3 H3C 109.5
H3B C3 H3C 109.5
C1 C2 H2A 109.5
C1 C2 H2B 109.5
H2A C2 H2B 109.5
C1 C2 H2C 109.5
H2A C2 H2C 109.5
H2B C2 H2C 109.5
C4 C1 C2 110.3(2)
C4 C1 C3 116.92(15)
C2 C1 C3 107.53(12)
C4 C1 H1A 107.2
C2 C1 H1A 107.2
C3 C1 H1A 107.2
C8 C10 C12 113.3(2)
C8 C10 C11 126.1(2)
C12 C10 C11 107.42(12)
C8 C10 H10 102.2
C12 C10 H10 102.2
C11 C10 H10 102.2
C10 C11 H11A 109.5
C10 C11 H11B 109.5
H11A C11 H11B 109.5
C10 C11 H11C 109.5
H11A C11 H11C 109.5
H11B C11 H11C 109.5
C10 C12 H12A 109.5
C10 C12 H12B 109.5
H12A C12 H12B 109.5
C10 C12 H12C 109.5
H12A C12 H12C 109.5
H12B C12 H12C 109.5
C5' C4' C9' 120.0
C5' C4' C1' 117.28(13)
C9' C4' C1' 122.65(12)
C6' C5' C4' 120.0
C6' C5' H5'A 120.0
C4' C5' H5'A 120.0
C5' C6' C7' 120.0
C5' C6' H6'A 120.0
C7' C6' H6'A 120.0
C6' C7' C8' 120.0
C6' C7' H7'A 120.0
C8' C7' H7'A 120.0
C9' C8' C7' 120.0
C9' C8' C10' 125.05(14)
C7' C8' C10' 114.38(16)
C8' C9' C4' 120.0
C1' C3' H3'A 109.5
C1' C3' H3'B 109.5
H3'A C3' H3'B 109.5
C1' C3' H3'C 109.5
H3'A C3' H3'C 109.5
H3'B C3' H3'C 109.5
C1' C2' H2'A 109.5
C1' C2' H2'B 109.5
H2'A C2' H2'B 109.5
C1' C2' H2'C 109.5
H2'A C2' H2'C 109.5
H2'B C2' H2'C 109.5
C4' C1' C3' 108.1(3)
C4' C1' C2' 115.60(19)
C3' C1' C2' 107.55(13)
C4' C1' H1'A 108.5
C3' C1' H1'A 108.5
C2' C1' H1'A 108.5
C8' C10' C12' 102.3(2)
C8' C10' C11' 95.6(2)
C12' C10' C11' 107.47(12)
C8' C10' H10A 116.3
C12' C10' H10A 116.3
C11' C10' H10A 116.3
C10' C11' H11D 109.5
C10' C11' H11E 109.5
H11D C11' H11E 109.5
C10' C11' H11F 109.5
H11D C11' H11F 109.5
H11E C11' H11F 109.5
C10' C12' H12D 109.5
C10' C12' H12E 109.5
H12D C12' H12E 109.5
C10' C12' H12F 109.5
H12D C12' H12F 109.5
H12E C12' H12F 109.5
N1 C13 C14 126.3(4)
N1 C13 C20 114.6(4)
C14 C13 C20 119.0(4)
C15 C14 C19 120.0
C15 C14 C13 122.9(2)
C19 C14 C13 117.0(2)
C14 C15 C16 120.0
C14 C15 H15 120.0
C16 C15 H15 120.0
C17 C16 C15 120.0
C17 C16 H16 120.0
C15 C16 H16 120.0
C16 C17 C18 120.0
C16 C17 H17 120.0
C18 C17 H17 120.0
C17 C18 C19 120.0
C17 C18 H18 120.0
C19 C18 H18 120.0
C18 C19 C14 120.0
C18 C19 H19 120.0
C14 C19 H19 120.0
N2 C20 C21 124.7(4)
N2 C20 C13 114.0(4)
C21 C20 C13 121.1(4)
C22 C21 C26 120.0
C22 C21 C20 118.8(2)
C26 C21 C20 121.1(2)
C23 C22 C21 120.0
C23 C22 H22 120.0
C21 C22 H22 120.0
C22 C23 C24 120.0
C22 C23 H23 120.0
C24 C23 H23 120.0
C25 C24 C23 120.0
C25 C24 H24 120.0
C23 C24 H24 120.0
C24 C25 C26 120.0
C24 C25 H25 120.0
C26 C25 H25 120.0
C25 C26 C21 120.0
C25 C26 H26 120.0
C21 C26 H26 120.0
C20 N2 C27 123.6(4)
C20 N2 Ni1 115.1(3)
C27 N2 Ni1 121.3(3)
C28 C27 C32 120.0
C28 C27 N2 115.51(19)
C32 C27 N2 124.49(18)
C29 C28 C27 120.0
C29 C28 H28 120.0
C27 C28 H28 120.0
C30 C29 C28 120.0
C30 C29 H29 120.0
C28 C29 H29 120.0
C31 C30 C29 120.0
C31 C30 H30 120.0
C29 C30 H30 120.0
C30 C31 C32 120.0
C30 C31 H31 120.0
C32 C31 H31 120.0
C31 C32 C27 120.0
C31 C32 C33 117.3(2)
C27 C32 C33 122.54(19)
C34 C33 C38 120.0
C34 C33 C32 117.9(2)
C38 C33 C32 122.1(2)
C33 C34 C35 120.0
C33 C34 H34 120.0
C35 C34 H34 120.0
C34 C35 C36 120.0
C34 C35 H35 120.0
C36 C35 H35 120.0
C37 C36 C35 120.0
C37 C36 H36 120.0
C35 C36 H36 120.0
C36 C37 C38 120.0
C36 C37 H37 120.0
C38 C37 H37 120.0
C37 C38 C33 120.0
C37 C38 H38 120.0
C33 C38 H38 120.0
N2 Ni1 N1 80.38(12)
N2 Ni1 Br2 112.44(12)
N1 Ni1 Br2 122.21(5)
N2 Ni1 Br1 103.24(11)
N1 Ni1 Br1 103.78(5)
Br2 Ni1 Br1 124.78(3)

loop_
_geom_bond_atom_site_label_1
_geom_bond_atom_site_label_2
_geom_bond_distance
Br1 Ni1 2.3367(8)
Br2 Ni1 2.3132(10)
N1 C13 1.277(5)
N1 C9 1.4573(16)
N1 Ni1 2.0094(18)
C4 C5 1.3900
C4 C9 1.3900
C4 C1 1.5404(13)
C5 C6 1.3900
C5 H5A 0.9300
C6 C7 1.3900
C6 H6A 0.9300
C7 C8 1.3900
C7 H7A 0.9300
C8 C9 1.3900
C8 C10 1.5412(15)
C3 C1 1.5498(15)
C3 H3A 0.9600
C3 H3B 0.9600
C3 H3C 0.9600
C2 C1 1.5497(15)
C2 H2A 0.9600
C2 H2B 0.9600
C2 H2C 0.9600
C1 H1A 0.9800
C10 C12 1.5504(15)
C10 C11 1.5512(16)
C10 H10 0.9800
C11 H11A 0.9600
C11 H11B 0.9600
C11 H11C 0.9600
C12 H12A 0.9600
C12 H12B 0.9600
C12 H12C 0.9600
C4' C5' 1.3900
C4' C9' 1.3900
C4' C1' 1.5396(14)
C5' C6' 1.3900
C5' H5'A 0.9300
C6' C7' 1.3900
C6' H6'A 0.9300
C7' C8' 1.3900
C7' H7'A 0.9300
C8' C9' 1.3900
C8' C10' 1.5396(15)
C3' C1' 1.5497(15)
C3' H3'A 0.9600
C3' H3'B 0.9600
C3' H3'C 0.9600
C2' C1' 1.5497(15)
C2' H2'A 0.9600
C2' H2'B 0.9600
C2' H2'C 0.9600
C1' H1'A 0.9800
C10' C12' 1.5496(15)
C10' C11' 1.5507(16)
C10' H10A 0.9800
C11' H11D 0.9600
C11' H11E 0.9600
C11' H11F 0.9600
C12' H12D 0.9600
C12' H12E 0.9600
C12' H12F 0.9600
C13 C14 1.480(5)
C13 C20 1.498(7)
C14 C15 1.3900
C14 C19 1.3900
C15 C16 1.3900
C15 H15 0.9300
C16 C17 1.3900
C16 H16 0.9300
C17 C18 1.3900
C17 H17 0.9300
C18 C19 1.3900
C18 H18 0.9300
C19 H19 0.9300
C20 N2 1.302(6)
C20 C21 1.472(5)
C21 C22 1.3900
C21 C26 1.3900
C22 C23 1.3900
C22 H22 0.9300
C23 C24 1.3900
C23 H23 0.9300
C24 C25 1.3900
C24 H24 0.9300
C25 C26 1.3900
C25 H25 0.9300
C26 H26 0.9300
N2 C27 1.426(5)
N2 Ni1 1.975(4)
C27 C28 1.3900
C27 C32 1.3900
C28 C29 1.3900
C28 H28 0.9300
C29 C30 1.3900
C29 H29 0.9300
C30 C31 1.3900
C30 H30 0.9300
C31 C32 1.3900
C31 H31 0.9300
C32 C33 1.519(4)
C33 C34 1.3900
C33 C38 1.3900
C34 C35 1.3900
C34 H34 0.9300
C35 C36 1.3900
C35 H35 0.9300
C36 C37 1.3900
C36 H36 0.9300
C37 C38 1.3900
C37 H37 0.9300
C38 H38 0.9300

loop_
_geom_torsion_atom_site_label_1
_geom_torsion_atom_site_label_2
_geom_torsion_atom_site_label_3
_geom_torsion_atom_site_label_4
_geom_torsion
C9 C4 C5 C6 0.0
C1 C4 C5 C6 178.89(14)
C4 C5 C6 C7 0.0
C5 C6 C7 C8 0.0
C6 C7 C8 C9 0.0
C6 C7 C8 C10 -178.4(4)
C7 C8 C9 C4 0.0
C10 C8 C9 C4 178.4(4)
C7 C8 C9 N1 168.1(4)
C10 C8 C9 N1 -13.47(19)
C5 C4 C9 C8 0.0
C1 C4 C9 C8 -178.88(14)
C5 C4 C9 N1 -168.7(4)
C1 C4 C9 N1 12.4(4)
C13 N1 C9 C8 91.1(3)
Ni1 N1 C9 C8 -87.27(15)
C13 N1 C9 C4 -100.4(4)
Ni1 N1 C9 C4 81.2(3)
C5 C4 C1 C2 -75.1(2)
C9 C4 C1 C2 103.8(2)
C5 C4 C1 C3 48.1(2)
C9 C4 C1 C3 -133.0(2)
C9 C8 C10 C12 127.3(2)
C7 C8 C10 C12 -54.3(4)
C9 C8 C10 C11 -96.9(2)
C7 C8 C10 C11 81.5(4)
C9' C4' C5' C6' 0.0
C1' C4' C5' C6' 177.19(15)
C4' C5' C6' C7' 0.0
C5' C6' C7' C8' 0.0
C6' C7' C8' C9' 0.0
C6' C7' C8' C10' -171.7(4)
C7' C8' C9' C4' 0.0
C10' C8' C9' C4' 170.8(4)
C5' C4' C9' C8' 0.0
C1' C4' C9' C8' -177.04(16)
C5' C4' C1' C3' 58.3(2)
C9' C4' C1' C3' -124.6(2)
C5' C4' C1' C2' -62.3(2)
C9' C4' C1' C2' 114.9(2)
C9' C8' C10' C12' 121.3(2)
C7' C8' C10' C12' -67.4(3)
C9' C8' C10' C11' -129.4(2)
C7' C8' C10' C11' 41.9(3)
C9 N1 C13 C14 -19.6(5)
Ni1 N1 C13 C14 159.0(3)
C9 N1 C13 C20 164.8(2)
Ni1 N1 C13 C20 -16.7(4)
N1 C13 C14 C15 49.7(4)
C20 C13 C14 C15 -134.8(3)
N1 C13 C14 C19 -127.9(3)
C20 C13 C14 C19 47.6(4)
C19 C14 C15 C16 0.0
C13 C14 C15 C16 -177.5(3)
C14 C15 C16 C17 0.0
C15 C16 C17 C18 0.0
C16 C17 C18 C19 0.0
C17 C18 C19 C14 0.0
C15 C14 C19 C18 0.0
C13 C14 C19 C18 177.6(2)
N1 C13 C20 N2 12.0(5)
C14 C13 C20 N2 -164.0(3)
N1 C13 C20 C21 -162.8(3)
C14 C13 C20 C21 21.2(5)
N2 C20 C21 C22 -129.1(4)
C13 C20 C21 C22 45.1(5)
N2 C20 C21 C26 47.8(5)
C13 C20 C21 C26 -138.0(3)
C26 C21 C22 C23 0.0
C20 C21 C22 C23 176.9(3)
C21 C22 C23 C24 0.0
C22 C23 C24 C25 0.0
C23 C24 C25 C26 0.0
C24 C25 C26 C21 0.0
C22 C21 C26 C25 0.0
C20 C21 C26 C25 -176.9(3)
C21 C20 N2 C27 -4.4(6)
C13 C20 N2 C27 -179.0(3)
C21 C20 N2 Ni1 173.6(3)
C13 C20 N2 Ni1 -0.9(5)
C20 N2 C27 C28 -112.7(4)
Ni1 N2 C27 C28 69.4(3)
C20 N2 C27 C32 66.3(5)
Ni1 N2 C27 C32 -111.7(2)
C32 C27 C28 C29 0.0
N2 C27 C28 C29 179.0(3)
C27 C28 C29 C30 0.0
C28 C29 C30 C31 0.0
C29 C30 C31 C32 0.0
C30 C31 C32 C27 0.0
C30 C31 C32 C33 -176.2(3)
C28 C27 C32 C31 0.0
N2 C27 C32 C31 -178.9(3)
C28 C27 C32 C33 176.0(3)
N2 C27 C32 C33 -2.9(3)
C31 C32 C33 C34 44.3(2)
C27 C32 C33 C34 -131.8(2)
C31 C32 C33 C38 -134.1(2)
C27 C32 C33 C38 49.8(3)
C38 C33 C34 C35 0.0
C32 C33 C34 C35 -178.5(2)
C33 C34 C35 C36 0.0
C34 C35 C36 C37 0.0
C35 C36 C37 C38 0.0
C36 C37 C38 C33 0.0
C34 C33 C38 C37 0.0
C32 C33 C38 C37 178.4(2)
C20 N2 Ni1 N1 -5.9(3)
C27 N2 Ni1 N1 172.2(3)
C20 N2 Ni1 Br2 -126.9(3)
C27 N2 Ni1 Br2 51.2(3)
C20 N2 Ni1 Br1 96.1(3)
C27 N2 Ni1 Br1 -85.8(3)
C13 N1 Ni1 N2 12.8(3)
C9 N1 Ni1 N2 -168.67(16)
C13 N1 Ni1 Br2 123.4(2)
C9 N1 Ni1 Br2 -58.13(13)
C13 N1 Ni1 Br1 -88.6(2)
C9 N1 Ni1 Br1 89.93(12)
